data_7237541
loop_
_publ_author_name
'Sato, Ryonosuke'
'Kawamoto, Tadashi'
'Mori, Takehiko'

_publ_section_title
;
 Asymmetrical hole/electron transport in donor--acceptor mixed-stack
 cocrystals
;
_journal_issue 3
_journal_name_full 'Journal of Materials Chemistry C'
_journal_page_first 567
_journal_paper_doi 10.1039/C8TC05190A
_journal_volume 7
_journal_year 2019
_chemical_formula_moiety 'C16 H10 S4, C12 H2 F2 N4'
_chemical_formula_sum 'C28 H12 F2 N4 S4'
_chemical_formula_weight 570.67
_space_group_crystal_system triclinic
_space_group_IT_number 2
_space_group_name_Hall '-P 1'
_space_group_name_H-M_alt 'P -1'
_atom_sites_solution_hydrogens geom
_atom_sites_solution_primary direct
_atom_sites_solution_secondary difmap
_audit_update_record
;
2018-08-15 deposited with the CCDC.
2018-12-11 downloaded from the CCDC.
;
_cell_angle_alpha 109.866(3)
_cell_angle_beta 109.641(3)
_cell_angle_gamma 97.879(4)
_cell_formula_units_Z 1
_cell_length_a 7.9104(5)
_cell_length_b 8.8995(6)
_cell_length_c 10.3989(7)
_cell_measurement_reflns_used 2082
_cell_measurement_temperature 270
_cell_measurement_theta_max 67.92
_cell_measurement_theta_min 4.96
_cell_volume 621.80(8)
_computing_cell_refinement 'RAPID AUTO'
_computing_data_collection 'RAPID AUTO (Rigaku, ????)'
_computing_data_reduction 'RAPID AUTO'
_computing_molecular_graphics 'CrystalStructure 4.3'
_computing_publication_material 'CrystalStructure 4.3 (Rigaku, 2018)'
_computing_structure_refinement 'SHELXL Version 2018/1 (Sheldrick, 2008)'
_computing_structure_solution 'SHELXT Version 2014/5 (Sheldrick, 2014)'
_diffrn_ambient_temperature 270
_diffrn_detector_area_resol_mean 10.000
_diffrn_measured_fraction_theta_full 0.988
_diffrn_measured_fraction_theta_max 0.988
_diffrn_measurement_device_type 'Rigaku R-AXIS RAPID'
_diffrn_measurement_method \w
_diffrn_radiation_type 'Cu K\a'
_diffrn_radiation_wavelength 1.54187
_diffrn_reflns_av_R_equivalents 0.0779
_diffrn_reflns_av_unetI/netI 0.0929
_diffrn_reflns_Laue_measured_fraction_full 0.988
_diffrn_reflns_Laue_measured_fraction_max 0.988
_diffrn_reflns_limit_h_max 9
_diffrn_reflns_limit_h_min -9
_diffrn_reflns_limit_k_max 10
_diffrn_reflns_limit_k_min -10
_diffrn_reflns_limit_l_max 11
_diffrn_reflns_limit_l_min -12
_diffrn_reflns_number 6806
_diffrn_reflns_point_group_measured_fraction_full 0.988
_diffrn_reflns_point_group_measured_fraction_max 0.988
_diffrn_reflns_theta_full 63.513
_diffrn_reflns_theta_max 63.513
_diffrn_reflns_theta_min 4.960
_diffrn_standards_number 0
_exptl_absorpt_coefficient_mu 3.873
_exptl_absorpt_correction_T_max 0.904
_exptl_absorpt_correction_T_min 0.425
_exptl_absorpt_correction_type multi-scan
_exptl_absorpt_process_details 'ABSCOR (Rigaku, 1995)'
_exptl_crystal_colour black
_exptl_crystal_density_diffrn 1.524
_exptl_crystal_density_method 'not measured'
_exptl_crystal_description needle
_exptl_crystal_F_000 290.00
_exptl_crystal_size_max 0.135
_exptl_crystal_size_mid 0.033
_exptl_crystal_size_min 0.026
_refine_diff_density_max 1.17
_refine_diff_density_min -0.42
_refine_ls_extinction_method none
_refine_ls_goodness_of_fit_ref 1.096
_refine_ls_hydrogen_treatment constr
_refine_ls_number_parameters 172
_refine_ls_number_reflns 2011
_refine_ls_number_restraints 25
_refine_ls_R_factor_all 0.1284
_refine_ls_R_factor_gt 0.1030
_refine_ls_shift/su_max 0.000
_refine_ls_structure_factor_coef Fsqd
_refine_ls_weighting_details 'w = 1/[\s^2^(Fo^2^)+(0.1979P)^2^] where P=(Fo^2^+2Fc^2^)/3'
_refine_ls_weighting_scheme calc
_refine_ls_wR_factor_gt 0.2908
_refine_ls_wR_factor_ref 0.3315
_reflns_Friedel_coverage 0.000
_reflns_number_gt 1162
_reflns_number_total 2011
_reflns_threshold_expression F^2^>2.0\s(F^2^)
_cod_data_source_file c8tc05190a2.cif
_cod_data_source_block (4T)(F2TCNQ)
_cod_original_cell_volume 621.80(7)
_cod_database_code 7237541

loop_
_space_group_symop_id
_space_group_symop_operation_xyz
1 +X,+Y,+Z
2 -X,-Y,-Z

loop_
_atom_site_label
_atom_site_type_symbol
_atom_site_fract_x
_atom_site_fract_y
_atom_site_fract_z
_atom_site_U_iso_or_equiv
_atom_site_adp_type
_atom_site_occupancy
_atom_site_site_symmetry_order
_atom_site_calc_flag
_atom_site_refinement_flags_posn
_atom_site_refinement_flags_adp
F1 F 0.2231(5) 0.5895(4) 0.0804(4) 0.0605(11) Uani 1 1 d . .
N1 N 0.4045(9) 0.0413(7) 0.1268(7) 0.0759(19) Uani 1 1 d . .
N2 N 0.0389(7) 0.3385(7) 0.1777(6) 0.0660(16) Uani 1 1 d . .
C1 C 0.3679(9) 0.1563(8) 0.1123(7) 0.0550(17) Uani 1 1 d . .
C2 C 0.1634(9) 0.3285(7) 0.1437(7) 0.0507(15) Uani 1 1 d . .
C3 C 0.3146(8) 0.3003(7) 0.0996(7) 0.0463(14) Uani 1 1 d . .
C4 C 0.4056(8) 0.3983(6) 0.0513(6) 0.0424(14) Uani 1 1 d . .
C5 C 0.5536(8) 0.3579(7) 0.0101(6) 0.0476(15) Uani 1 1 d . .
H5 H 0.590070 0.264536 0.015938 0.057 Uiso 1 1 calc R U
C6 C 0.3587(8) 0.5448(7) 0.0376(6) 0.0461(15) Uani 1 1 d . .
S2 S 0.4179(2) 0.2959(2) 0.55855(19) 0.0602(7) Uani 1 1 d D .
C11 C 0.2460(8) 0.3316(8) 0.6226(7) 0.0560(17) Uani 1 1 d D .
C12 C 0.2043(9) 0.4727(8) 0.6176(7) 0.0584(17) Uani 1 1 d D .
H12 H 0.113206 0.511308 0.645812 0.070 Uiso 1 1 calc R U
C13 C 0.3117(9) 0.5542(9) 0.5658(7) 0.0609(18) Uani 1 1 d D .
H13 H 0.301088 0.653429 0.557207 0.073 Uiso 1 1 calc R U
C14 C 0.4324(8) 0.4739(7) 0.5297(6) 0.0518(16) Uani 1 1 d D .
S1 S -0.0206(3) 0.2365(3) 0.7162(2) 0.0815(9) Uani 1 1 d D .
C10 C 0.1615(8) 0.2103(7) 0.6680(6) 0.0550(17) Uani 1 1 d D .
C9 C 0.2127(7) 0.0665(6) 0.6833(5) 0.0401(13) Uani 1 1 d D .
H9 H 0.307567 0.027773 0.661653 0.048 Uiso 1 1 calc R U
C8 C 0.0998(11) -0.0049(9) 0.7348(8) 0.080(2) Uani 1 1 d D .
H8 H 0.112449 -0.098486 0.753966 0.096 Uiso 1 1 calc R U
C7 C -0.0277(11) 0.0696(9) 0.7549(8) 0.081(2) Uani 1 1 d D .
H7 H -0.114052 0.032364 0.787736 0.097 Uiso 1 1 calc R U

loop_
_atom_site_aniso_label
_atom_site_aniso_U_11
_atom_site_aniso_U_22
_atom_site_aniso_U_33
_atom_site_aniso_U_23
_atom_site_aniso_U_13
_atom_site_aniso_U_12
F1 0.072(2) 0.058(2) 0.078(2) 0.0338(19) 0.051(2) 0.0319(18)
N1 0.097(5) 0.061(4) 0.113(5) 0.053(4) 0.068(4) 0.042(3)
N2 0.068(4) 0.074(4) 0.087(4) 0.041(3) 0.055(3) 0.031(3)
C1 0.054(4) 0.053(4) 0.071(4) 0.024(3) 0.043(3) 0.015(3)
C2 0.063(4) 0.042(3) 0.057(4) 0.026(3) 0.031(3) 0.017(3)
C3 0.057(4) 0.039(3) 0.056(4) 0.024(3) 0.031(3) 0.019(3)
C4 0.054(3) 0.040(3) 0.039(3) 0.014(3) 0.027(3) 0.019(3)
C5 0.064(4) 0.040(3) 0.051(4) 0.020(3) 0.032(3) 0.027(3)
C6 0.057(4) 0.046(3) 0.057(4) 0.025(3) 0.039(3) 0.029(3)
S2 0.0728(13) 0.0553(11) 0.0657(12) 0.0233(9) 0.0444(10) 0.0208(9)
C11 0.053(4) 0.062(4) 0.043(4) 0.010(3) 0.025(3) 0.004(3)
C12 0.060(4) 0.064(4) 0.055(4) 0.025(3) 0.029(3) 0.015(3)
C13 0.064(4) 0.079(5) 0.059(4) 0.032(4) 0.039(3) 0.033(4)
C14 0.060(4) 0.053(4) 0.044(3) 0.021(3) 0.025(3) 0.009(3)
S1 0.0848(15) 0.0881(16) 0.0814(16) 0.0313(12) 0.0508(12) 0.0207(12)
C10 0.056(4) 0.055(4) 0.045(3) 0.010(3) 0.026(3) 0.004(3)
C9 0.040(3) 0.042(3) 0.029(3) 0.005(2) 0.013(2) 0.009(2)
C8 0.115(6) 0.055(4) 0.067(5) 0.025(4) 0.039(5) 0.010(4)
C7 0.080(5) 0.081(5) 0.065(5) 0.028(4) 0.031(4) -0.023(4)

loop_
_atom_type_symbol
_atom_type_description
_atom_type_scat_dispersion_real
_atom_type_scat_dispersion_imag
_atom_type_scat_source
C C 0.0181 0.0091
;
International Tables for Crystallography
(Vol. C, Tables 4.2.6.8 and 6.1.1.4)
;
H H 0.0000 0.0000
;
International Tables for Crystallography
(Vol. C, Table 6.1.1.4)
;
N N 0.0311 0.0180
;
International Tables for Crystallography
(Vol. C, Tables 4.2.6.8 and 6.1.1.4)
;
F F 0.0727 0.0534
;
International Tables for Crystallography
(Vol. C, Tables 4.2.6.8 and 6.1.1.4)
;
S S 0.3331 0.5567
;
International Tables for Crystallography
(Vol. C, Tables 4.2.6.8 and 6.1.1.4)
;

loop_
_geom_angle_atom_site_label_1
_geom_angle_atom_site_label_2
_geom_angle_atom_site_label_3
_geom_angle
_geom_angle_site_symmetry_1
_geom_angle_site_symmetry_3
N1 C1 C3 176.2(7) . .
N2 C2 C3 174.7(6) . .
C4 C3 C1 121.1(5) . .
C4 C3 C2 125.7(5) . .
C1 C3 C2 113.1(5) . .
C3 C4 C5 120.8(5) . .
C3 C4 C6 123.4(5) . .
C5 C4 C6 115.8(5) . .
C6 C5 C4 120.1(5) 2_665 .
C6 C5 H5 120.0 2_665 .
C4 C5 H5 120.0 . .
F1 C6 C5 118.6(5) . 2_665
F1 C6 C4 117.3(5) . .
C5 C6 C4 124.1(5) 2_665 .
C14 S2 C11 91.0(3) . .
C12 C11 C10 129.4(6) . .
C12 C11 S2 110.9(5) . .
C10 C11 S2 119.7(5) . .
C11 C12 C13 113.2(6) . .
C11 C12 H12 123.4 . .
C13 C12 H12 123.4 . .
C14 C13 C12 112.8(6) . .
C14 C13 H13 123.6 . .
C12 C13 H13 123.6 . .
C13 C14 C14 126.8(7) . 2_666
C13 C14 S2 112.1(4) . .
C14 C14 S2 121.1(6) 2_666 .
C7 S1 C10 91.4(4) . .
C9 C10 C11 129.8(6) . .
C9 C10 S1 110.5(4) . .
C11 C10 S1 119.7(5) . .
C8 C9 C10 109.5(5) . .
C8 C9 H9 125.3 . .
C10 C9 H9 125.3 . .
C7 C8 C9 114.6(7) . .
C7 C8 H8 122.7 . .
C9 C8 H8 122.7 . .
C8 C7 S1 114.0(6) . .
C8 C7 H7 123.0 . .
S1 C7 H7 123.0 . .

loop_
_geom_bond_atom_site_label_1
_geom_bond_atom_site_label_2
_geom_bond_distance
_geom_bond_site_symmetry_2
F1 C6 1.350(6) .
N1 C1 1.145(8) .
N2 C2 1.157(7) .
C1 C3 1.436(8) .
C2 C3 1.442(8) .
C3 C4 1.379(7) .
C4 C5 1.426(7) .
C4 C6 1.442(7) .
C5 C6 1.355(8) 2_665
C5 H5 0.9300 .
S2 C14 1.705(6) .
S2 C11 1.726(6) .
C11 C12 1.355(9) .
C11 C10 1.482(9) .
C12 C13 1.393(8) .
C12 H12 0.9300 .
C13 C14 1.345(8) .
C13 H13 0.9300 .
C14 C14 1.497(11) 2_666
S1 C7 1.663(8) .
S1 C10 1.697(6) .
C10 C9 1.436(7) .
C9 C8 1.373(8) .
C9 H9 0.9300 .
C8 C7 1.316(10) .
C8 H8 0.9300 .
C7 H7 0.9300 .

loop_
_geom_torsion_atom_site_label_1
_geom_torsion_atom_site_label_2
_geom_torsion_atom_site_label_3
_geom_torsion_atom_site_label_4
_geom_torsion
_geom_torsion_site_symmetry_4
C1 C3 C4 C5 1.0(9) .
C2 C3 C4 C5 -179.9(5) .
C1 C3 C4 C6 -179.5(5) .
C2 C3 C4 C6 -0.4(10) .
C3 C4 C5 C6 179.8(5) 2_665
C6 C4 C5 C6 0.3(9) 2_665
C3 C4 C6 F1 2.6(9) .
C5 C4 C6 F1 -177.9(5) .
C3 C4 C6 C5 -179.8(6) 2_665
C5 C4 C6 C5 -0.3(10) 2_665
C14 S2 C11 C12 1.0(5) .
C14 S2 C11 C10 178.8(5) .
C10 C11 C12 C13 -178.8(6) .
S2 C11 C12 C13 -1.3(7) .
C11 C12 C13 C14 0.9(8) .
C12 C13 C14 C14 179.8(8) 2_666
C12 C13 C14 S2 -0.1(7) .
C11 S2 C14 C13 -0.5(5) .
C11 S2 C14 C14 179.6(7) 2_666
C12 C11 C10 C9 -175.4(6) .
S2 C11 C10 C9 7.3(9) .
C12 C11 C10 S1 2.7(9) .
S2 C11 C10 S1 -174.6(3) .
C7 S1 C10 C9 0.3(4) .
C7 S1 C10 C11 -178.1(5) .
C11 C10 C9 C8 177.3(6) .
S1 C10 C9 C8 -0.9(6) .
C10 C9 C8 C7 1.3(9) .
C9 C8 C7 S1 -1.1(9) .
C10 S1 C7 C8 0.4(6) .
